data_4316667
loop_
_publ_author_name
'Arpita Jana'
'Samit Majumder'
'Luca Carrella'
'Malabika Nayak'
'Thomas Weyhermueller'
'Supriya Dutta'
'Dieter Schollmeyer'
'Eva Rentschler'
'Rajesh Koner'
'Sasankasekhar Mohanta'

_publ_section_title
;
 Syntheses, Structures, and Magnetic Properties of Diphenoxo-Bridged
 CuIILnIII and NiII(Low-Spin)LnIII Compounds Derived from a Compartmental
 Ligand (Ln = Ce-Yb)
;
_journal_name_full 'Inorganic Chemistry'
_journal_page_first 9012
_journal_page_last 9025
_journal_paper_doi 10.1021/ic101445n
_journal_volume 49
_journal_year 2010
_chemical_formula_sum 'C24 H28 Cu Er N5 O13'
_chemical_formula_weight 825.31
_chemical_name_systematic
; 
 ? 
;
_space_group_IT_number 14
_symmetry_cell_setting monoclinic
_symmetry_space_group_name_Hall '-P 2yn'
_symmetry_space_group_name_H-M 'P 1 21/n 1'
_atom_sites_solution_hydrogens geom
_atom_sites_solution_primary direct
_atom_sites_solution_secondary difmap
_audit_creation_method SHELXL-97
_cell_angle_alpha 90.00
_cell_angle_beta 100.185(3)
_cell_angle_gamma 90.00
_cell_formula_units_Z 4
_cell_length_a 8.5644(5)
_cell_length_b 25.4504(12)
_cell_length_c 13.1553(7)
_cell_measurement_reflns_used 4151
_cell_measurement_temperature 193(2)
_cell_measurement_theta_max 27
_cell_measurement_theta_min 2.5
_cell_volume 2822.2(3)
_computing_cell_refinement 'APEX2 V2.0 (Bruker, 2006)'
_computing_data_collection 'APEX2 V2.0 (Bruker, 2006)'
_computing_data_reduction 'APEX2 V2.0 (Bruker, 2006)'
_computing_molecular_graphics 'PLATON (Spek, 2003)'
_computing_publication_material 'PLATON (Spek, 2003)'
_computing_structure_refinement 'SHELXL-97 (Sheldrick, 2008)'
_computing_structure_solution 'SIR-97 (Altomare et al., 1999)'
_diffrn_ambient_temperature 193(2)
_diffrn_measured_fraction_theta_full 0.940
_diffrn_measured_fraction_theta_max 0.940
_diffrn_measurement_device '\k-geometry diffractometer'
_diffrn_measurement_device_type 'SMART with APEX II'
_diffrn_measurement_method 'CCD scan'
_diffrn_radiation_monochromator graphite
_diffrn_radiation_type MoK\a
_diffrn_radiation_wavelength 0.71069
_diffrn_reflns_av_R_equivalents 0.1145
_diffrn_reflns_av_sigmaI/netI 0.1225
_diffrn_reflns_limit_h_max 11
_diffrn_reflns_limit_h_min -10
_diffrn_reflns_limit_k_max 33
_diffrn_reflns_limit_k_min -27
_diffrn_reflns_limit_l_max 16
_diffrn_reflns_limit_l_min -17
_diffrn_reflns_number 24579
_diffrn_reflns_theta_full 28.00
_diffrn_reflns_theta_max 28.00
_diffrn_reflns_theta_min 2.24
_diffrn_source 'sealed Tube'
_exptl_absorpt_coefficient_mu 3.783
_exptl_absorpt_correction_T_max 0.9282
_exptl_absorpt_correction_T_min 0.3061
_exptl_absorpt_correction_type empirical
_exptl_absorpt_process_details SADABS
_exptl_crystal_colour red
_exptl_crystal_density_diffrn 1.942
_exptl_crystal_density_method 'not measured'
_exptl_crystal_description plate
_exptl_crystal_F_000 1632
_exptl_crystal_size_max 0.41
_exptl_crystal_size_mid 0.17
_exptl_crystal_size_min 0.02
_refine_diff_density_max 1.280
_refine_diff_density_min -1.317
_refine_diff_density_rms 0.170
_refine_ls_extinction_method none
_refine_ls_goodness_of_fit_ref 0.969
_refine_ls_hydrogen_treatment constr
_refine_ls_matrix_type full
_refine_ls_number_parameters 397
_refine_ls_number_reflns 6411
_refine_ls_number_restraints 0
_refine_ls_restrained_S_all 0.969
_refine_ls_R_factor_all 0.1126
_refine_ls_R_factor_gt 0.0541
_refine_ls_shift/su_max 0.003
_refine_ls_shift/su_mean 0.000
_refine_ls_structure_factor_coef Fsqd
_refine_ls_weighting_details 'calc w=1/[\s^2^(Fo^2^)+(0.0415P)^2^+0.0000P] where P=(Fo^2^+2Fc^2^)/3'
_refine_ls_weighting_scheme calc
_refine_ls_wR_factor_gt 0.0930
_refine_ls_wR_factor_ref 0.1088
_reflns_number_gt 3879
_reflns_number_total 6411
_reflns_threshold_expression >2\s(I)
_cod_data_source_file ic101445n_si_001_07.cif
_cod_data_source_block 10
_cod_original_sg_symbol_H-M 'P 21/n'
_cod_database_code 4316667

loop_
_symmetry_equiv_pos_as_xyz
'x, y, z'
'-x+1/2, y+1/2, -z+1/2'
'-x, -y, -z'
'x-1/2, -y-1/2, z-1/2'

loop_
_atom_site_label
_atom_site_type_symbol
_atom_site_fract_x
_atom_site_fract_y
_atom_site_fract_z
_atom_site_U_iso_or_equiv
_atom_site_adp_type
_atom_site_occupancy
_atom_site_symmetry_multiplicity
_atom_site_calc_flag
_atom_site_refinement_flags
_atom_site_disorder_assembly
_atom_site_disorder_group
Er1 Er 0.26333(4) 0.359683(13) 0.18842(2) 0.02709(11) Uani 1 1 d . . .
CU1 Cu 0.19519(10) 0.48438(3) 0.22647(6) 0.0276(2) Uani 1 1 d . . .
C10 C 0.0540(9) 0.5806(4) 0.2589(8) 0.070(3) Uani 1 1 d . . .
H10 H 0.0966 0.6016 0.2057 0.085 Uiso 1 1 calc R . .
C11 C -0.0774(9) 0.6146(3) 0.2779(6) 0.0347(18) Uani 1 1 d . . .
H11A H -0.1447 0.5945 0.3182 0.042 Uiso 1 1 calc R . .
H11B H -0.1437 0.6238 0.2108 0.042 Uiso 1 1 calc R . .
C12 C -0.0237(11) 0.6648(4) 0.3355(8) 0.074(3) Uani 1 1 d . . .
H12A H -0.0038 0.6914 0.2844 0.089 Uiso 1 1 calc R . .
H12B H -0.1122 0.6779 0.3678 0.089 Uiso 1 1 calc R . .
C13 C 0.1112(13) 0.6615(4) 0.4119(7) 0.075(4) Uani 1 1 d . . .
H13A H 0.0767 0.6500 0.4763 0.090 Uiso 1 1 calc R . .
H13B H 0.1542 0.6975 0.4244 0.090 Uiso 1 1 calc R . .
C14 C 0.2499(9) 0.6255(3) 0.3951(6) 0.0377(19) Uani 1 1 d . . .
H14A H 0.3207 0.6448 0.3564 0.045 Uiso 1 1 calc R . .
H14B H 0.3125 0.6153 0.4629 0.045 Uiso 1 1 calc R . .
C15 C 0.1882(12) 0.5772(4) 0.3364(8) 0.079(4) Uani 1 1 d . . .
H15 H 0.1420 0.5583 0.3908 0.095 Uiso 1 1 calc R . .
N16 N 0.3041(7) 0.5375(2) 0.3149(4) 0.0363(15) Uani 1 1 d . . .
C17 C 0.4526(9) 0.5361(3) 0.3562(5) 0.0350(19) Uani 1 1 d . . .
H17 H 0.4931 0.5647 0.3994 0.042 Uiso 1 1 calc R . .
C18 C 0.5632(8) 0.4943(3) 0.3421(5) 0.0296(17) Uani 1 1 d . . .
C19 C 0.7213(8) 0.4992(3) 0.3914(5) 0.0328(18) Uani 1 1 d . . .
H19 H 0.7537 0.5298 0.4309 0.039 Uiso 1 1 calc R . .
C20 C 0.8300(8) 0.4606(3) 0.3834(5) 0.0321(18) Uani 1 1 d . . .
H20 H 0.9370 0.4650 0.4167 0.039 Uiso 1 1 calc R . .
C21 C 0.7862(8) 0.4147(3) 0.3273(5) 0.0299(17) Uani 1 1 d . . .
H21 H 0.8622 0.3882 0.3217 0.036 Uiso 1 1 calc R . .
C22 C 0.6297(8) 0.4089(3) 0.2800(5) 0.0259(16) Uani 1 1 d . . .
C23 C 0.5192(8) 0.4492(3) 0.2825(5) 0.0258(16) Uani 1 1 d . . .
O24 O 0.3730(5) 0.44062(18) 0.2300(3) 0.0293(12) Uani 1 1 d . . .
O28 O 0.5664(5) 0.36505(18) 0.2230(3) 0.0278(11) Uani 1 1 d . . .
C29 C 0.6692(8) 0.3195(3) 0.2198(5) 0.0315(18) Uani 1 1 d . . .
H29A H 0.7736 0.3316 0.2066 0.038 Uiso 1 1 calc R . .
H29B H 0.6221 0.2965 0.1618 0.038 Uiso 1 1 calc R . .
C30 C 0.6932(9) 0.2884(3) 0.3172(6) 0.043(2) Uani 1 1 d . . .
H30A H 0.7636 0.2587 0.3111 0.065 Uiso 1 1 calc R . .
H30B H 0.5907 0.2753 0.3297 0.065 Uiso 1 1 calc R . .
H30C H 0.7412 0.3108 0.3750 0.065 Uiso 1 1 calc R . .
N9 N 0.0181(7) 0.5305(2) 0.2037(4) 0.0312(14) Uani 1 1 d . . .
C8 C -0.1094(8) 0.5235(3) 0.1363(6) 0.0318(17) Uani 1 1 d . . .
H8 H -0.1830 0.5517 0.1238 0.038 Uiso 1 1 calc R . .
C7 C -0.1466(8) 0.4758(3) 0.0791(5) 0.0244(15) Uani 1 1 d . . .
C6 C -0.2902(8) 0.4757(3) 0.0069(5) 0.0335(18) Uani 1 1 d . . .
H6 H -0.3539 0.5065 -0.0029 0.040 Uiso 1 1 calc R . .
C5 C -0.3384(8) 0.4304(3) -0.0500(5) 0.0321(18) Uani 1 1 d . . .
H5 H -0.4357 0.4305 -0.0976 0.039 Uiso 1 1 calc R . .
C4 C -0.2462(8) 0.3850(3) -0.0381(5) 0.0278(16) Uani 1 1 d . . .
H4 H -0.2818 0.3542 -0.0759 0.033 Uiso 1 1 calc R . .
C2 C -0.0539(7) 0.4305(3) 0.0886(5) 0.0207(15) Uani 1 1 d . . .
C3 C -0.1040(7) 0.3850(3) 0.0284(5) 0.0196(14) Uani 1 1 d . . .
O1 O 0.0852(5) 0.42712(17) 0.1524(3) 0.0271(11) Uani 1 1 d . . .
O25 O 0.0026(5) 0.34412(17) 0.0485(3) 0.0272(11) Uani 1 1 d . . .
C26 C -0.0306(8) 0.2958(3) -0.0116(5) 0.0336(18) Uani 1 1 d . . .
H26A H 0.0702 0.2766 -0.0105 0.040 Uiso 1 1 calc R . .
H26B H -0.0731 0.3052 -0.0842 0.040 Uiso 1 1 calc R . .
C27 C -0.1451(10) 0.2605(3) 0.0269(6) 0.045(2) Uani 1 1 d . . .
H27A H -0.1627 0.2292 -0.0169 0.067 Uiso 1 1 calc R . .
H27B H -0.2459 0.2790 0.0251 0.067 Uiso 1 1 calc R . .
H27C H -0.1023 0.2500 0.0981 0.067 Uiso 1 1 calc R . .
O51 O 0.3674(6) 0.3522(2) 0.3692(4) 0.0354(12) Uani 1 1 d . . .
N50 N 0.2809(8) 0.3790(3) 0.4177(5) 0.0384(16) Uani 1 1 d . . .
O52 O 0.1703(7) 0.4057(3) 0.3658(5) 0.0638(19) Uani 1 1 d . . .
O53 O 0.3013(7) 0.3789(2) 0.5115(4) 0.0470(15) Uani 1 1 d . . .
O41 O 0.0735(6) 0.3081(3) 0.2590(4) 0.0503(16) Uani 1 1 d . . .
N40 N 0.1515(10) 0.2657(4) 0.2637(5) 0.054(2) Uani 1 1 d . . .
O42 O 0.2783(7) 0.2681(2) 0.2302(5) 0.0526(16) Uani 1 1 d . . .
O43 O 0.1041(8) 0.2253(3) 0.2978(5) 0.080(2) Uani 1 1 d . . .
O62 O 0.3492(6) 0.30970(19) 0.0556(4) 0.0370(13) Uani 1 1 d . . .
N60 N 0.3500(7) 0.3474(2) -0.0094(5) 0.0326(15) Uani 1 1 d . . .
O61 O 0.3149(6) 0.3924(2) 0.0225(4) 0.0354(12) Uani 1 1 d . . .
O63 O 0.3849(7) 0.3398(2) -0.0930(4) 0.0527(16) Uani 1 1 d . . .

loop_
_atom_site_aniso_label
_atom_site_aniso_U_11
_atom_site_aniso_U_22
_atom_site_aniso_U_33
_atom_site_aniso_U_23
_atom_site_aniso_U_13
_atom_site_aniso_U_12
Er1 0.02469(16) 0.02015(17) 0.03565(18) -0.00071(16) 0.00321(12) 0.00475(17)
CU1 0.0257(5) 0.0228(5) 0.0324(5) -0.0039(4) -0.0004(4) 0.0041(4)
C10 0.026(4) 0.055(6) 0.124(8) -0.063(6) -0.003(5) 0.008(4)
C11 0.036(4) 0.025(4) 0.045(4) 0.007(3) 0.011(3) 0.009(4)
C12 0.051(6) 0.058(7) 0.114(8) -0.062(6) 0.020(6) -0.006(5)
C13 0.101(8) 0.046(6) 0.060(6) -0.033(5) -0.036(6) 0.049(6)
C14 0.049(5) 0.030(5) 0.034(4) 0.001(3) 0.006(4) -0.002(4)
C15 0.078(7) 0.046(6) 0.092(7) -0.050(5) -0.048(6) 0.040(5)
N16 0.041(4) 0.021(3) 0.041(4) -0.002(3) -0.011(3) 0.000(3)
C17 0.044(5) 0.018(4) 0.037(4) -0.003(3) -0.010(3) 0.003(4)
C18 0.029(4) 0.023(4) 0.036(4) 0.000(3) 0.003(3) 0.000(3)
C19 0.030(4) 0.028(4) 0.041(4) 0.004(3) 0.007(3) -0.011(4)
C20 0.023(4) 0.038(5) 0.035(4) 0.006(4) 0.005(3) -0.002(4)
C21 0.020(4) 0.037(5) 0.034(4) 0.004(3) 0.009(3) 0.000(3)
C22 0.023(4) 0.031(4) 0.024(4) 0.001(3) 0.005(3) -0.004(3)
C23 0.020(4) 0.031(4) 0.029(4) 0.006(3) 0.009(3) 0.008(3)
O24 0.020(2) 0.020(3) 0.044(3) -0.008(2) -0.005(2) 0.006(2)
O28 0.026(2) 0.025(3) 0.031(2) -0.007(2) 0.0020(19) 0.002(2)
C29 0.020(4) 0.032(5) 0.045(4) -0.010(4) 0.010(3) 0.014(3)
C30 0.046(5) 0.031(5) 0.052(5) 0.004(4) 0.005(4) -0.002(4)
N9 0.024(3) 0.028(4) 0.043(4) -0.007(3) 0.010(3) -0.002(3)
C8 0.021(4) 0.018(4) 0.058(5) -0.004(3) 0.011(3) 0.008(3)
C7 0.022(4) 0.016(4) 0.036(4) 0.006(3) 0.007(3) 0.001(3)
C6 0.023(4) 0.036(5) 0.041(4) -0.004(4) 0.007(3) 0.003(4)
C5 0.022(4) 0.040(5) 0.032(4) 0.004(4) -0.002(3) 0.000(4)
C4 0.028(4) 0.029(4) 0.027(4) 0.000(3) 0.008(3) -0.004(3)
C2 0.019(3) 0.024(4) 0.021(3) -0.001(3) 0.007(3) -0.004(3)
C3 0.025(4) 0.015(4) 0.021(3) 0.003(3) 0.011(3) -0.002(3)
O1 0.024(3) 0.020(3) 0.034(3) -0.008(2) -0.002(2) 0.004(2)
O25 0.029(3) 0.016(3) 0.036(3) -0.004(2) 0.003(2) 0.003(2)
C26 0.033(4) 0.026(4) 0.042(4) -0.010(3) 0.009(3) 0.006(4)
C27 0.058(6) 0.027(5) 0.048(5) -0.009(4) 0.008(4) -0.010(4)
O51 0.029(3) 0.036(3) 0.043(3) -0.004(2) 0.010(2) 0.007(2)
N50 0.036(4) 0.037(4) 0.041(4) 0.004(3) 0.004(3) -0.008(3)
O52 0.044(3) 0.090(5) 0.063(4) 0.033(4) 0.026(3) 0.036(4)
O53 0.073(4) 0.042(3) 0.029(3) -0.003(2) 0.016(3) -0.006(3)
O41 0.024(3) 0.076(5) 0.051(3) 0.016(3) 0.007(2) -0.006(3)
N40 0.056(5) 0.063(6) 0.041(4) 0.008(4) 0.001(4) -0.009(5)
O42 0.062(4) 0.026(3) 0.075(4) -0.001(3) 0.028(3) -0.004(3)
O43 0.087(5) 0.071(5) 0.075(5) 0.039(4) -0.004(4) -0.037(4)
O62 0.043(3) 0.025(3) 0.043(3) -0.005(2) 0.007(2) 0.012(3)
N60 0.025(3) 0.034(4) 0.038(4) 0.001(3) 0.004(3) -0.004(3)
O61 0.043(3) 0.024(3) 0.041(3) 0.004(2) 0.012(2) 0.004(3)
O63 0.062(4) 0.068(4) 0.034(3) -0.015(3) 0.024(3) -0.018(3)

loop_
_atom_type_symbol
_atom_type_description
_atom_type_scat_dispersion_real
_atom_type_scat_dispersion_imag
_atom_type_scat_source
C C 0.0033 0.0016 'International Tables Vol C Tables 4.2.6.8 and 6.1.1.4'
H H 0.0000 0.0000 'International Tables Vol C Tables 4.2.6.8 and 6.1.1.4'
N N 0.0061 0.0033 'International Tables Vol C Tables 4.2.6.8 and 6.1.1.4'
O O 0.0106 0.0060 'International Tables Vol C Tables 4.2.6.8 and 6.1.1.4'
Cu Cu 0.3201 1.2651 'International Tables Vol C Tables 4.2.6.8 and 6.1.1.4'
Er Er -0.2586 4.9576 'International Tables Vol C Tables 4.2.6.8 and 6.1.1.4'

loop_
_geom_angle_atom_site_label_1
_geom_angle_atom_site_label_2
_geom_angle_atom_site_label_3
_geom_angle
_geom_angle_site_symmetry_1
_geom_angle_site_symmetry_3
_geom_angle_publ_flag
O1 Er1 O24 66.77(15) . . ?
O1 Er1 O62 121.98(16) . . ?
O24 Er1 O62 119.28(17) . . ?
O1 Er1 O42 141.66(19) . . ?
O24 Er1 O42 144.90(18) . . ?
O62 Er1 O42 68.73(19) . . ?
O1 Er1 O51 112.49(16) . . ?
O24 Er1 O51 76.66(16) . . ?
O62 Er1 O51 125.27(17) . . ?
O42 Er1 O51 72.48(19) . . ?
O1 Er1 O41 91.03(19) . . ?
O24 Er1 O41 132.60(19) . . ?
O62 Er1 O41 108.1(2) . . ?
O42 Er1 O41 52.5(2) . . ?
O51 Er1 O41 74.39(17) . . ?
O1 Er1 O61 77.23(16) . . ?
O24 Er1 O61 77.05(16) . . ?
O62 Er1 O61 53.10(17) . . ?
O42 Er1 O61 121.70(19) . . ?
O51 Er1 O61 144.91(17) . . ?
O41 Er1 O61 140.55(17) . . ?
O1 Er1 O28 127.94(15) . . ?
O24 Er1 O28 63.19(14) . . ?
O62 Er1 O28 73.96(15) . . ?
O42 Er1 O28 89.98(18) . . ?
O51 Er1 O28 68.91(15) . . ?
O41 Er1 O28 134.07(17) . . ?
O61 Er1 O28 78.65(15) . . ?
O1 Er1 O25 61.39(14) . . ?
O24 Er1 O25 123.92(14) . . ?
O62 Er1 O25 75.11(15) . . ?
O42 Er1 O25 91.06(18) . . ?
O51 Er1 O25 142.61(15) . . ?
O41 Er1 O25 69.10(16) . . ?
O61 Er1 O25 72.26(15) . . ?
O28 Er1 O25 146.31(14) . . ?
O1 Er1 N40 116.9(2) . . ?
O24 Er1 N40 146.05(18) . . ?
O62 Er1 N40 88.4(2) . . ?
O42 Er1 N40 26.0(2) . . ?
O51 Er1 N40 70.96(18) . . ?
O41 Er1 N40 26.5(2) . . ?
O61 Er1 N40 136.67(19) . . ?
O28 Er1 N40 112.3(2) . . ?
O25 Er1 N40 79.69(17) . . ?
O1 Er1 N60 99.47(16) . . ?
O24 Er1 N60 98.90(17) . . ?
O62 Er1 N60 26.64(16) . . ?
O42 Er1 N60 95.25(19) . . ?
O51 Er1 N60 141.98(17) . . ?
O41 Er1 N60 126.70(18) . . ?
O61 Er1 N60 26.48(16) . . ?
O28 Er1 N60 75.42(15) . . ?
O25 Er1 N60 70.96(15) . . ?
N40 Er1 N60 112.8(2) . . ?
O1 Er1 O52 65.72(15) . . ?
O24 Er1 O52 66.21(18) . . ?
O62 Er1 O52 171.41(17) . . ?
O42 Er1 O52 102.92(19) . . ?
O51 Er1 O52 47.76(16) . . ?
O41 Er1 O52 66.5(2) . . ?
O61 Er1 O52 135.35(17) . . ?
O28 Er1 O52 104.73(16) . . ?
O25 Er1 O52 107.82(16) . . ?
N40 Er1 O52 84.2(2) . . ?
N60 Er1 O52 161.82(17) . . ?
O24 CU1 N9 172.1(2) . . ?
O24 CU1 O1 83.40(19) . . ?
N9 CU1 O1 94.7(2) . . ?
O24 CU1 N16 95.6(2) . . ?
N9 CU1 N16 87.1(3) . . ?
O1 CU1 N16 173.5(2) . . ?
O24 CU1 Er1 42.78(14) . . ?
N9 CU1 Er1 137.05(18) . . ?
O1 CU1 Er1 42.95(13) . . ?
N16 CU1 Er1 134.01(18) . . ?
C15 C10 N9 112.2(7) . . ?
C15 C10 C11 117.8(8) . . ?
N9 C10 C11 119.5(7) . . ?
C15 C10 H10 100.9 . . ?
N9 C10 H10 100.9 . . ?
C11 C10 H10 100.9 . . ?
C10 C11 C12 114.0(7) . . ?
C10 C11 H11A 108.8 . . ?
C12 C11 H11A 108.8 . . ?
C10 C11 H11B 108.8 . . ?
C12 C11 H11B 108.8 . . ?
H11A C11 H11B 107.7 . . ?
C13 C12 C11 116.7(9) . . ?
C13 C12 H12A 108.1 . . ?
C11 C12 H12A 108.1 . . ?
C13 C12 H12B 108.1 . . ?
C11 C12 H12B 108.1 . . ?
H12A C12 H12B 107.3 . . ?
C12 C13 C14 119.5(7) . . ?
C12 C13 H13A 107.4 . . ?
C14 C13 H13A 107.4 . . ?
C12 C13 H13B 107.4 . . ?
C14 C13 H13B 107.4 . . ?
H13A C13 H13B 107.0 . . ?
C15 C14 C13 110.5(7) . . ?
C15 C14 H14A 109.5 . . ?
C13 C14 H14A 109.5 . . ?
C15 C14 H14B 109.5 . . ?
C13 C14 H14B 109.5 . . ?
H14A C14 H14B 108.1 . . ?
C10 C15 N16 113.4(7) . . ?
C10 C15 C14 119.6(8) . . ?
N16 C15 C14 118.1(8) . . ?
C10 C15 H15 100.0 . . ?
N16 C15 H15 100.0 . . ?
C14 C15 H15 100.0 . . ?
C17 N16 C15 125.7(6) . . ?
C17 N16 CU1 125.0(5) . . ?
C15 N16 CU1 109.1(5) . . ?
N16 C17 C18 125.4(6) . . ?
N16 C17 H17 117.3 . . ?
C18 C17 H17 117.3 . . ?
C19 C18 C23 118.3(7) . . ?
C19 C18 C17 118.2(7) . . ?
C23 C18 C17 123.5(6) . . ?
C20 C19 C18 121.0(7) . . ?
C20 C19 H19 119.5 . . ?
C18 C19 H19 119.5 . . ?
C19 C20 C21 121.1(7) . . ?
C19 C20 H20 119.4 . . ?
C21 C20 H20 119.4 . . ?
C22 C21 C20 118.5(7) . . ?
C22 C21 H21 120.8 . . ?
C20 C21 H21 120.8 . . ?
C21 C22 O28 125.5(6) . . ?
C21 C22 C23 121.0(7) . . ?
O28 C22 C23 113.4(6) . . ?
O24 C23 C22 116.3(6) . . ?
O24 C23 C18 123.8(6) . . ?
C22 C23 C18 119.8(6) . . ?
C23 O24 CU1 126.6(4) . . ?
C23 O24 Er1 125.3(4) . . ?
CU1 O24 Er1 103.32(19) . . ?
C22 O28 C29 118.0(5) . . ?
C22 O28 Er1 115.0(4) . . ?
C29 O28 Er1 123.4(4) . . ?
O28 C29 C30 112.9(6) . . ?
O28 C29 H29A 109.0 . . ?
C30 C29 H29A 109.0 . . ?
O28 C29 H29B 109.0 . . ?
C30 C29 H29B 109.0 . . ?
H29A C29 H29B 107.8 . . ?
C29 C30 H30A 109.5 . . ?
C29 C30 H30B 109.5 . . ?
H30A C30 H30B 109.5 . . ?
C29 C30 H30C 109.5 . . ?
H30A C30 H30C 109.5 . . ?
H30B C30 H30C 109.5 . . ?
C8 N9 C10 122.3(6) . . ?
C8 N9 CU1 125.4(5) . . ?
C10 N9 CU1 111.5(5) . . ?
N9 C8 C7 123.9(6) . . ?
N9 C8 H8 118.0 . . ?
C7 C8 H8 118.0 . . ?
C2 C7 C6 118.2(6) . . ?
C2 C7 C8 125.7(6) . . ?
C6 C7 C8 116.1(6) . . ?
C5 C6 C7 120.0(7) . . ?
C5 C6 H6 120.0 . . ?
C7 C6 H6 120.0 . . ?
C4 C5 C6 121.1(6) . . ?
C4 C5 H5 119.4 . . ?
C6 C5 H5 119.4 . . ?
C3 C4 C5 119.7(7) . . ?
C3 C4 H4 120.2 . . ?
C5 C4 H4 120.2 . . ?
O1 C2 C7 122.7(6) . . ?
O1 C2 C3 116.5(6) . . ?
C7 C2 C3 120.8(6) . . ?
C4 C3 O25 127.3(6) . . ?
C4 C3 C2 120.2(6) . . ?
O25 C3 C2 112.5(5) . . ?
C2 O1 CU1 125.3(4) . . ?
C2 O1 Er1 131.8(4) . . ?
CU1 O1 Er1 102.47(18) . . ?
C3 O25 C26 118.2(5) . . ?
C3 O25 Er1 117.8(4) . . ?
C26 O25 Er1 123.9(4) . . ?
O25 C26 C27 113.7(6) . . ?
O25 C26 H26A 108.8 . . ?
C27 C26 H26A 108.8 . . ?
O25 C26 H26B 108.8 . . ?
C27 C26 H26B 108.8 . . ?
H26A C26 H26B 107.7 . . ?
C26 C27 H27A 109.5 . . ?
C26 C27 H27B 109.5 . . ?
H27A C27 H27B 109.5 . . ?
C26 C27 H27C 109.5 . . ?
H27A C27 H27C 109.5 . . ?
H27B C27 H27C 109.5 . . ?
N50 O51 Er1 108.1(4) . . ?
O53 N50 O51 121.4(7) . . ?
O53 N50 O52 120.7(7) . . ?
O51 N50 O52 117.9(6) . . ?
N50 O52 Er1 86.0(4) . . ?
N40 O41 Er1 95.6(5) . . ?
O43 N40 O42 122.8(9) . . ?
O43 N40 O41 121.9(9) . . ?
O42 N40 O41 115.3(8) . . ?
O43 N40 Er1 178.9(6) . . ?
O42 N40 Er1 57.4(4) . . ?
O41 N40 Er1 57.9(4) . . ?
N40 O42 Er1 96.6(5) . . ?
N60 O62 Er1 97.3(4) . . ?
O63 N60 O61 123.8(6) . . ?
O63 N60 O62 121.1(6) . . ?
O61 N60 O62 115.0(6) . . ?
O63 N60 Er1 176.9(5) . . ?
O61 N60 Er1 59.0(3) . . ?
O62 N60 Er1 56.0(3) . . ?
N60 O61 Er1 94.5(4) . . ?

loop_
_geom_bond_atom_site_label_1
_geom_bond_atom_site_label_2
_geom_bond_distance
_geom_bond_site_symmetry_2
_geom_bond_publ_flag
Er1 O1 2.290(4) . ?
Er1 O24 2.290(4) . ?
Er1 O62 2.381(5) . ?
Er1 O42 2.392(6) . ?
Er1 O51 2.395(5) . ?
Er1 O41 2.401(5) . ?
Er1 O61 2.449(5) . ?
Er1 O28 2.558(4) . ?
Er1 O25 2.661(4) . ?
Er1 N40 2.820(9) . ?
Er1 N60 2.847(7) . ?
Er1 O52 2.847(6) . ?
CU1 O24 1.881(4) . ?
CU1 N9 1.899(6) . ?
CU1 O1 1.907(4) . ?
CU1 N16 1.915(6) . ?
C10 C15 1.398(11) . ?
C10 N9 1.474(9) . ?
C10 C11 1.475(10) . ?
C10 H10 1.0000 . ?
C11 C12 1.515(11) . ?
C11 H11A 0.9900 . ?
C11 H11B 0.9900 . ?
C12 C13 1.394(12) . ?
C12 H12A 0.9900 . ?
C12 H12B 0.9900 . ?
C13 C14 1.547(11) . ?
C13 H13A 0.9900 . ?
C13 H13B 0.9900 . ?
C14 C15 1.498(10) . ?
C14 H14A 0.9900 . ?
C14 H14B 0.9900 . ?
C15 N16 1.477(10) . ?
C15 H15 1.0000 . ?
N16 C17 1.292(9) . ?
C17 C18 1.459(10) . ?
C17 H17 0.9500 . ?
C18 C19 1.400(9) . ?
C18 C23 1.403(9) . ?
C19 C20 1.371(10) . ?
C19 H19 0.9500 . ?
C20 C21 1.396(10) . ?
C20 H20 0.9500 . ?
C21 C22 1.382(9) . ?
C21 H21 0.9500 . ?
C22 O28 1.399(8) . ?
C22 C23 1.401(9) . ?
C23 O24 1.336(7) . ?
O28 C29 1.462(8) . ?
C29 C30 1.488(10) . ?
C29 H29A 0.9900 . ?
C29 H29B 0.9900 . ?
C30 H30A 0.9800 . ?
C30 H30B 0.9800 . ?
C30 H30C 0.9800 . ?
N9 C8 1.291(8) . ?
C8 C7 1.434(9) . ?
C8 H8 0.9500 . ?
C7 C2 1.394(9) . ?
C7 C6 1.415(9) . ?
C6 C5 1.398(10) . ?
C6 H6 0.9500 . ?
C5 C4 1.392(9) . ?
C5 H5 0.9500 . ?
C4 C3 1.368(8) . ?
C4 H4 0.9500 . ?
C2 O1 1.333(7) . ?
C2 C3 1.424(9) . ?
C3 O25 1.379(7) . ?
O25 C26 1.461(8) . ?
C26 C27 1.484(10) . ?
C26 H26A 0.9900 . ?
C26 H26B 0.9900 . ?
C27 H27A 0.9800 . ?
C27 H27B 0.9800 . ?
C27 H27C 0.9800 . ?
O51 N50 1.260(8) . ?
N50 O53 1.215(7) . ?
N50 O52 1.263(8) . ?
O41 N40 1.265(9) . ?
N40 O43 1.219(9) . ?
N40 O42 1.244(9) . ?
O62 N60 1.287(7) . ?
N60 O63 1.205(7) . ?
N60 O61 1.273(7) . ?

loop_
_geom_torsion_atom_site_label_1
_geom_torsion_atom_site_label_2
_geom_torsion_atom_site_label_3
_geom_torsion_atom_site_label_4
_geom_torsion
_geom_torsion_site_symmetry_1
_geom_torsion_site_symmetry_2
_geom_torsion_site_symmetry_3
_geom_torsion_site_symmetry_4
_geom_torsion_publ_flag
O1 Er1 CU1 O24 -155.9(3) . . . . ?
O62 Er1 CU1 O24 -74.5(3) . . . . ?
O42 Er1 CU1 O24 105.7(4) . . . . ?
O51 Er1 CU1 O24 68.3(2) . . . . ?
O41 Er1 CU1 O24 141.2(2) . . . . ?
O61 Er1 CU1 O24 -77.7(2) . . . . ?
O28 Er1 CU1 O24 -0.2(2) . . . . ?
O25 Er1 CU1 O24 -149.0(2) . . . . ?
N40 Er1 CU1 O24 129.8(3) . . . . ?
N60 Er1 CU1 O24 -77.2(2) . . . . ?
O52 Er1 CU1 O24 103.0(3) . . . . ?
O1 Er1 CU1 N9 12.5(3) . . . . ?
O24 Er1 CU1 N9 168.4(3) . . . . ?
O62 Er1 CU1 N9 93.9(3) . . . . ?
O42 Er1 CU1 N9 -86.0(4) . . . . ?
O51 Er1 CU1 N9 -123.3(3) . . . . ?
O41 Er1 CU1 N9 -50.4(3) . . . . ?
O61 Er1 CU1 N9 90.7(3) . . . . ?
O28 Er1 CU1 N9 168.2(3) . . . . ?
O25 Er1 CU1 N9 19.4(3) . . . . ?
N40 Er1 CU1 N9 -61.8(3) . . . . ?
N60 Er1 CU1 N9 91.2(3) . . . . ?
O52 Er1 CU1 N9 -88.7(3) . . . . ?
O24 Er1 CU1 O1 155.9(3) . . . . ?
O62 Er1 CU1 O1 81.4(3) . . . . ?
O42 Er1 CU1 O1 -98.5(4) . . . . ?
O51 Er1 CU1 O1 -135.8(2) . . . . ?
O41 Er1 CU1 O1 -62.9(2) . . . . ?
O61 Er1 CU1 O1 78.1(2) . . . . ?
O28 Er1 CU1 O1 155.7(2) . . . . ?
O25 Er1 CU1 O1 6.9(2) . . . . ?
N40 Er1 CU1 O1 -74.3(3) . . . . ?
N60 Er1 CU1 O1 78.7(2) . . . . ?
O52 Er1 CU1 O1 -101.2(2) . . . . ?
O1 Er1 CU1 N16 171.8(3) . . . . ?
O24 Er1 CU1 N16 -32.4(3) . . . . ?
O62 Er1 CU1 N16 -106.8(3) . . . . ?
O42 Er1 CU1 N16 73.3(5) . . . . ?
O51 Er1 CU1 N16 35.9(3) . . . . ?
O41 Er1 CU1 N16 108.8(3) . . . . ?
O61 Er1 CU1 N16 -110.1(3) . . . . ?
O28 Er1 CU1 N16 -32.6(3) . . . . ?
O25 Er1 CU1 N16 178.7(3) . . . . ?
N40 Er1 CU1 N16 97.5(3) . . . . ?
N60 Er1 CU1 N16 -109.5(3) . . . . ?
O52 Er1 CU1 N16 70.6(3) . . . . ?
C15 C10 C11 C12 37.8(14) . . . . ?
N9 C10 C11 C12 179.9(9) . . . . ?
C10 C11 C12 C13 -36.6(13) . . . . ?
C11 C12 C13 C14 37.1(15) . . . . ?
C12 C13 C14 C15 -35.1(14) . . . . ?
N9 C10 C15 N16 28.4(14) . . . . ?
C11 C10 C15 N16 173.2(8) . . . . ?
N9 C10 C15 C14 175.3(9) . . . . ?
C11 C10 C15 C14 -39.9(16) . . . . ?
C13 C14 C15 C10 35.9(14) . . . . ?
C13 C14 C15 N16 -178.8(8) . . . . ?
C10 C15 N16 C17 159.5(9) . . . . ?
C14 C15 N16 C17 12.1(14) . . . . ?
C10 C15 N16 CU1 -26.3(12) . . . . ?
C14 C15 N16 CU1 -173.7(7) . . . . ?
O24 CU1 N16 C17 -0.3(6) . . . . ?
N9 CU1 N16 C17 -172.8(6) . . . . ?
O1 CU1 N16 C17 81(2) . . . . ?
Er1 CU1 N16 C17 21.2(8) . . . . ?
O24 CU1 N16 C15 -174.6(6) . . . . ?
N9 CU1 N16 C15 12.9(6) . . . . ?
O1 CU1 N16 C15 -94(2) . . . . ?
Er1 CU1 N16 C15 -153.1(5) . . . . ?
C15 N16 C17 C18 174.0(8) . . . . ?
CU1 N16 C17 C18 0.6(11) . . . . ?
N16 C17 C18 C19 179.1(7) . . . . ?
N16 C17 C18 C23 -1.5(12) . . . . ?
C23 C18 C19 C20 -1.2(10) . . . . ?
C17 C18 C19 C20 178.2(6) . . . . ?
C18 C19 C20 C21 -1.0(10) . . . . ?
C19 C20 C21 C22 -0.4(10) . . . . ?
C20 C21 C22 O28 -178.6(6) . . . . ?
C20 C21 C22 C23 4.0(10) . . . . ?
C21 C22 C23 O24 176.7(6) . . . . ?
O28 C22 C23 O24 -1.0(8) . . . . ?
C21 C22 C23 C18 -6.3(10) . . . . ?
O28 C22 C23 C18 176.1(6) . . . . ?
C19 C18 C23 O24 -178.4(6) . . . . ?
C17 C18 C23 O24 2.2(11) . . . . ?
C19 C18 C23 C22 4.8(10) . . . . ?
C17 C18 C23 C22 -174.6(6) . . . . ?
C22 C23 O24 CU1 175.0(4) . . . . ?
C18 C23 O24 CU1 -1.9(9) . . . . ?
C22 C23 O24 Er1 23.6(8) . . . . ?
C18 C23 O24 Er1 -153.3(5) . . . . ?
N9 CU1 O24 C23 110.6(16) . . . . ?
O1 CU1 O24 C23 -172.6(5) . . . . ?
N16 CU1 O24 C23 0.9(5) . . . . ?
Er1 CU1 O24 C23 -156.3(6) . . . . ?
N9 CU1 O24 Er1 -93.0(16) . . . . ?
O1 CU1 O24 Er1 -16.29(19) . . . . ?
N16 CU1 O24 Er1 157.2(2) . . . . ?
O1 Er1 O24 C23 171.4(5) . . . . ?
O62 Er1 O24 C23 -73.8(5) . . . . ?
O42 Er1 O24 C23 20.5(6) . . . . ?
O51 Er1 O24 C23 49.4(5) . . . . ?
O41 Er1 O24 C23 103.0(5) . . . . ?
O61 Er1 O24 C23 -107.1(5) . . . . ?
O28 Er1 O24 C23 -23.5(4) . . . . ?
O25 Er1 O24 C23 -165.0(4) . . . . ?
N40 Er1 O24 C23 67.2(6) . . . . ?
N60 Er1 O24 C23 -92.1(5) . . . . ?
O52 Er1 O24 C23 98.8(5) . . . . ?
O1 Er1 O24 CU1 14.63(17) . . . . ?
O62 Er1 O24 CU1 129.46(19) . . . . ?
O42 Er1 O24 CU1 -136.3(3) . . . . ?
O51 Er1 O24 CU1 -107.3(2) . . . . ?
O41 Er1 O24 CU1 -53.8(3) . . . . ?
O61 Er1 O24 CU1 96.1(2) . . . . ?
O28 Er1 O24 CU1 179.8(2) . . . . ?
O25 Er1 O24 CU1 38.2(3) . . . . ?
N40 Er1 O24 CU1 -89.6(4) . . . . ?
N60 Er1 O24 CU1 111.2(2) . . . . ?
O52 Er1 O24 CU1 -57.92(19) . . . . ?
C21 C22 O28 C29 5.7(9) . . . . ?
C23 C22 O28 C29 -176.8(5) . . . . ?
C21 C22 O28 Er1 165.0(5) . . . . ?
C23 C22 O28 Er1 -17.4(6) . . . . ?
O1 Er1 O28 C22 37.7(4) . . . . ?
O24 Er1 O28 C22 20.3(4) . . . . ?
O62 Er1 O28 C22 156.0(4) . . . . ?
O42 Er1 O28 C22 -136.2(4) . . . . ?
O51 Er1 O28 C22 -65.0(4) . . . . ?
O41 Er1 O28 C22 -104.2(4) . . . . ?
O61 Er1 O28 C22 101.4(4) . . . . ?
O25 Er1 O28 C22 132.0(4) . . . . ?
N40 Er1 O28 C22 -122.5(4) . . . . ?
N60 Er1 O28 C22 128.4(4) . . . . ?
O52 Er1 O28 C22 -32.8(4) . . . . ?
O1 Er1 O28 C29 -164.2(4) . . . . ?
O24 Er1 O28 C29 178.5(5) . . . . ?
O62 Er1 O28 C29 -45.9(4) . . . . ?
O42 Er1 O28 C29 22.0(4) . . . . ?
O51 Er1 O28 C29 93.2(4) . . . . ?
O41 Er1 O28 C29 54.0(5) . . . . ?
O61 Er1 O28 C29 -100.4(4) . . . . ?
O25 Er1 O28 C29 -69.9(5) . . . . ?
N40 Er1 O28 C29 35.6(5) . . . . ?
N60 Er1 O28 C29 -73.4(4) . . . . ?
O52 Er1 O28 C29 125.3(4) . . . . ?
C22 O28 C29 C30 75.6(7) . . . . ?
Er1 O28 C29 C30 -81.9(6) . . . . ?
C15 C10 N9 C8 173.0(9) . . . . ?
C11 C10 N9 C8 28.9(13) . . . . ?
C15 C10 N9 CU1 -17.1(11) . . . . ?
C11 C10 N9 CU1 -161.3(7) . . . . ?
O24 CU1 N9 C8 60.9(19) . . . . ?
O1 CU1 N9 C8 -15.1(6) . . . . ?
N16 CU1 N9 C8 171.2(6) . . . . ?
Er1 CU1 N9 C8 -23.6(7) . . . . ?
O24 CU1 N9 C10 -108.5(17) . . . . ?
O1 CU1 N9 C10 175.5(6) . . . . ?
N16 CU1 N9 C10 1.7(6) . . . . ?
Er1 CU1 N9 C10 167.0(5) . . . . ?
C10 N9 C8 C7 178.4(7) . . . . ?
CU1 N9 C8 C7 10.0(10) . . . . ?
N9 C8 C7 C2 1.0(11) . . . . ?
N9 C8 C7 C6 -178.8(7) . . . . ?
C2 C7 C6 C5 2.2(10) . . . . ?
C8 C7 C6 C5 -178.0(6) . . . . ?
C7 C6 C5 C4 -0.9(11) . . . . ?
C6 C5 C4 C3 -1.7(10) . . . . ?
C6 C7 C2 O1 178.3(6) . . . . ?
C8 C7 C2 O1 -1.5(10) . . . . ?
C6 C7 C2 C3 -1.0(9) . . . . ?
C8 C7 C2 C3 179.2(6) . . . . ?
C5 C4 C3 O25 -179.1(6) . . . . ?
C5 C4 C3 C2 2.8(10) . . . . ?
O1 C2 C3 C4 179.2(6) . . . . ?
C7 C2 C3 C4 -1.4(9) . . . . ?
O1 C2 C3 O25 0.8(8) . . . . ?
C7 C2 C3 O25 -179.8(5) . . . . ?
C7 C2 O1 CU1 -8.9(9) . . . . ?
C3 C2 O1 CU1 170.4(4) . . . . ?
C7 C2 O1 Er1 179.0(4) . . . . ?
C3 C2 O1 Er1 -1.7(8) . . . . ?
O24 CU1 O1 C2 -157.7(5) . . . . ?
N9 CU1 O1 C2 14.6(5) . . . . ?
N16 CU1 O1 C2 121(2) . . . . ?
Er1 CU1 O1 C2 -173.9(6) . . . . ?
O24 CU1 O1 Er1 16.23(19) . . . . ?
N9 CU1 O1 Er1 -171.5(2) . . . . ?
N16 CU1 O1 Er1 -65(2) . . . . ?
O24 Er1 O1 C2 159.0(6) . . . . ?
O62 Er1 O1 C2 47.9(6) . . . . ?
O42 Er1 O1 C2 -47.8(6) . . . . ?
O51 Er1 O1 C2 -137.7(5) . . . . ?
O41 Er1 O1 C2 -64.2(5) . . . . ?
O61 Er1 O1 C2 77.8(5) . . . . ?
O28 Er1 O1 C2 142.1(5) . . . . ?
O25 Er1 O1 C2 1.2(5) . . . . ?
N40 Er1 O1 C2 -58.4(6) . . . . ?
N60 Er1 O1 C2 63.3(5) . . . . ?
O52 Er1 O1 C2 -127.7(6) . . . . ?
O24 Er1 O1 CU1 -14.37(17) . . . . ?
O62 Er1 O1 CU1 -125.4(2) . . . . ?
O42 Er1 O1 CU1 138.8(3) . . . . ?
O51 Er1 O1 CU1 48.9(2) . . . . ?
O41 Er1 O1 CU1 122.4(2) . . . . ?
O61 Er1 O1 CU1 -95.6(2) . . . . ?
O28 Er1 O1 CU1 -31.2(3) . . . . ?
O25 Er1 O1 CU1 -172.2(3) . . . . ?
N40 Er1 O1 CU1 128.2(2) . . . . ?
N60 Er1 O1 CU1 -110.05(19) . . . . ?
O52 Er1 O1 CU1 58.9(2) . . . . ?
C4 C3 O25 C26 4.6(9) . . . . ?
C2 C3 O25 C26 -177.1(5) . . . . ?
C4 C3 O25 Er1 -178.2(5) . . . . ?
C2 C3 O25 Er1 0.0(6) . . . . ?
O1 Er1 O25 C3 -0.5(4) . . . . ?
O24 Er1 O25 C3 -25.3(4) . . . . ?
O62 Er1 O25 C3 -140.8(4) . . . . ?
O42 Er1 O25 C3 151.5(4) . . . . ?
O51 Er1 O25 C3 89.7(5) . . . . ?
O41 Er1 O25 C3 102.8(4) . . . . ?
O61 Er1 O25 C3 -85.4(4) . . . . ?
O28 Er1 O25 C3 -116.9(4) . . . . ?
N40 Er1 O25 C3 128.1(4) . . . . ?
N60 Er1 O25 C3 -113.3(4) . . . . ?
O52 Er1 O25 C3 47.6(4) . . . . ?
O1 Er1 O25 C26 176.5(5) . . . . ?
O24 Er1 O25 C26 151.7(4) . . . . ?
O62 Er1 O25 C26 36.2(5) . . . . ?
O42 Er1 O25 C26 -31.5(5) . . . . ?
O51 Er1 O25 C26 -93.3(5) . . . . ?
O41 Er1 O25 C26 -80.2(5) . . . . ?
O61 Er1 O25 C26 91.6(5) . . . . ?
O28 Er1 O25 C26 60.1(6) . . . . ?
N40 Er1 O25 C26 -54.9(5) . . . . ?
N60 Er1 O25 C26 63.7(5) . . . . ?
O52 Er1 O25 C26 -135.4(5) . . . . ?
C3 O25 C26 C27 -81.3(7) . . . . ?
Er1 O25 C26 C27 101.7(6) . . . . ?
O1 Er1 O51 N50 14.7(5) . . . . ?
O24 Er1 O51 N50 72.2(4) . . . . ?
O62 Er1 O51 N50 -171.2(4) . . . . ?
O42 Er1 O51 N50 -124.7(5) . . . . ?
O41 Er1 O51 N50 -69.8(4) . . . . ?
O61 Er1 O51 N50 114.6(5) . . . . ?
O28 Er1 O51 N50 138.3(5) . . . . ?
O25 Er1 O51 N50 -57.1(5) . . . . ?
N40 Er1 O51 N50 -97.4(5) . . . . ?
N60 Er1 O51 N50 159.6(4) . . . . ?
O52 Er1 O51 N50 2.4(4) . . . . ?
Er1 O51 N50 O53 174.7(5) . . . . ?
Er1 O51 N50 O52 -4.5(8) . . . . ?
O53 N50 O52 Er1 -175.6(6) . . . . ?
O51 N50 O52 Er1 3.6(6) . . . . ?
O1 Er1 O52 N50 -169.8(5) . . . . ?
O24 Er1 O52 N50 -95.7(4) . . . . ?
O62 Er1 O52 N50 35.7(14) . . . . ?
O42 Er1 O52 N50 49.0(5) . . . . ?
O51 Er1 O52 N50 -2.3(4) . . . . ?
O41 Er1 O52 N50 87.7(4) . . . . ?
O61 Er1 O52 N50 -133.1(4) . . . . ?
O28 Er1 O52 N50 -44.4(4) . . . . ?
O25 Er1 O52 N50 144.4(4) . . . . ?
N40 Er1 O52 N50 67.2(4) . . . . ?
N60 Er1 O52 N50 -132.5(5) . . . . ?
O1 Er1 O41 N40 168.4(4) . . . . ?
O24 Er1 O41 N40 -132.9(4) . . . . ?
O62 Er1 O41 N40 44.1(4) . . . . ?
O42 Er1 O41 N40 1.1(4) . . . . ?
O51 Er1 O41 N40 -78.6(4) . . . . ?
O61 Er1 O41 N40 97.4(5) . . . . ?
O28 Er1 O41 N40 -40.8(5) . . . . ?
O25 Er1 O41 N40 109.7(4) . . . . ?
N60 Er1 O41 N40 65.7(5) . . . . ?
O52 Er1 O41 N40 -128.8(5) . . . . ?
Er1 O41 N40 O43 178.8(6) . . . . ?
Er1 O41 N40 O42 -1.9(7) . . . . ?
O1 Er1 N40 O43 -94(40) . . . . ?
O24 Er1 N40 O43 -6(41) . . . . ?
O62 Er1 N40 O43 140(40) . . . . ?
O42 Er1 N40 O43 101(40) . . . . ?
O51 Er1 N40 O43 12(40) . . . . ?
O41 Er1 N40 O43 -81(40) . . . . ?
O61 Er1 N40 O43 166(40) . . . . ?
O28 Er1 N40 O43 68(40) . . . . ?
O25 Er1 N40 O43 -144(40) . . . . ?
N60 Er1 N40 O43 151(40) . . . . ?
O52 Er1 N40 O43 -35(40) . . . . ?
O1 Er1 N40 O42 164.9(4) . . . . ?
O24 Er1 N40 O42 -107.2(5) . . . . ?
O62 Er1 N40 O42 39.4(5) . . . . ?
O51 Er1 N40 O42 -88.9(5) . . . . ?
O41 Er1 N40 O42 178.0(7) . . . . ?
O61 Er1 N40 O42 64.7(5) . . . . ?
O28 Er1 N40 O42 -32.5(5) . . . . ?
O25 Er1 N40 O42 114.6(5) . . . . ?
N60 Er1 N40 O42 50.5(5) . . . . ?
O52 Er1 N40 O42 -136.1(5) . . . . ?
O1 Er1 N40 O41 -13.1(5) . . . . ?
O24 Er1 N40 O41 74.8(6) . . . . ?
O62 Er1 N40 O41 -138.6(4) . . . . ?
O42 Er1 N40 O41 -178.0(7) . . . . ?
O51 Er1 N40 O41 93.1(4) . . . . ?
O61 Er1 N40 O41 -113.3(4) . . . . ?
O28 Er1 N40 O41 149.5(4) . . . . ?
O25 Er1 N40 O41 -63.4(4) . . . . ?
N60 Er1 N40 O41 -127.5(4) . . . . ?
O52 Er1 N40 O41 45.9(4) . . . . ?
O43 N40 O42 Er1 -178.8(7) . . . . ?
O41 N40 O42 Er1 1.9(7) . . . . ?
O1 Er1 O42 N40 -22.0(6) . . . . ?
O24 Er1 O42 N40 111.9(5) . . . . ?
O62 Er1 O42 N40 -137.0(5) . . . . ?
O51 Er1 O42 N40 82.4(5) . . . . ?
O41 Er1 O42 N40 -1.1(4) . . . . ?
O61 Er1 O42 N40 -133.2(4) . . . . ?
O28 Er1 O42 N40 150.2(5) . . . . ?
O25 Er1 O42 N40 -63.5(5) . . . . ?
N60 Er1 O42 N40 -134.5(5) . . . . ?
O52 Er1 O42 N40 45.1(5) . . . . ?
O1 Er1 O62 N60 35.7(4) . . . . ?
O24 Er1 O62 N60 -43.7(4) . . . . ?
O42 Er1 O62 N60 174.2(4) . . . . ?
O51 Er1 O62 N60 -137.9(3) . . . . ?
O41 Er1 O62 N60 138.8(4) . . . . ?
O61 Er1 O62 N60 -1.7(3) . . . . ?
O28 Er1 O62 N60 -89.4(4) . . . . ?
O25 Er1 O62 N60 77.1(4) . . . . ?
N40 Er1 O62 N60 156.9(4) . . . . ?
O52 Er1 O62 N60 -171.8(10) . . . . ?
Er1 O62 N60 O63 -178.6(5) . . . . ?
Er1 O62 N60 O61 2.8(6) . . . . ?
O1 Er1 N60 O63 -127(9) . . . . ?
O24 Er1 N60 O63 166(9) . . . . ?
O62 Er1 N60 O63 23(9) . . . . ?
O42 Er1 N60 O63 18(9) . . . . ?
O51 Er1 N60 O63 86(9) . . . . ?
O41 Er1 N60 O63 -28(9) . . . . ?
O61 Er1 N60 O63 -160(9) . . . . ?
O28 Er1 N60 O63 107(9) . . . . ?
O25 Er1 N60 O63 -71(9) . . . . ?
N40 Er1 N60 O63 -2(9) . . . . ?
O52 Er1 N60 O63 -161(9) . . . . ?
O1 Er1 N60 O61 33.1(4) . . . . ?
O24 Er1 N60 O61 -34.6(4) . . . . ?
O62 Er1 N60 O61 -177.0(6) . . . . ?
O42 Er1 N60 O61 177.6(4) . . . . ?
O51 Er1 N60 O61 -114.3(4) . . . . ?
O41 Er1 N60 O61 131.6(4) . . . . ?
O28 Er1 N60 O61 -93.8(4) . . . . ?
O25 Er1 N60 O61 88.3(4) . . . . ?
N40 Er1 N60 O61 157.8(4) . . . . ?
O52 Er1 N60 O61 -1.0(7) . . . . ?
O1 Er1 N60 O62 -149.9(4) . . . . ?
O24 Er1 N60 O62 142.4(4) . . . . ?
O42 Er1 N60 O62 -5.4(4) . . . . ?
O51 Er1 N60 O62 62.7(5) . . . . ?
O41 Er1 N60 O62 -51.4(4) . . . . ?
O61 Er1 N60 O62 177.0(6) . . . . ?
O28 Er1 N60 O62 83.2(4) . . . . ?
O25 Er1 N60 O62 -94.7(4) . . . . ?
N40 Er1 N60 O62 -25.2(4) . . . . ?
O52 Er1 N60 O62 176.1(5) . . . . ?
O63 N60 O61 Er1 178.7(6) . . . . ?
O62 N60 O61 Er1 -2.7(5) . . . . ?
O1 Er1 O61 N60 -146.5(4) . . . . ?
O24 Er1 O61 N60 144.8(4) . . . . ?
O62 Er1 O61 N60 1.7(3) . . . . ?
O42 Er1 O61 N60 -2.8(4) . . . . ?
O51 Er1 O61 N60 102.5(4) . . . . ?
O41 Er1 O61 N60 -70.7(5) . . . . ?
O28 Er1 O61 N60 80.0(4) . . . . ?
O25 Er1 O61 N60 -82.8(4) . . . . ?
N40 Er1 O61 N60 -30.6(5) . . . . ?
O52 Er1 O61 N60 179.6(3) . . . . ?
